data_7054745
loop_
_publ_author_name
'Kole\<sa-Dobravc, Tanja'
'Meden, Anton'
'Perdih, Franc'

_publ_section_title
;
 Influence of noncovalent interactions on the structures of metal--organic
 hybrids based on a [VO2(2,6-pydc)]&#x2212;tecton with cations of
 imidazole, pyridine and its derivatives
;
_journal_issue 6
_journal_name_full 'New J. Chem.'
_journal_page_first 4265
_journal_paper_doi 10.1039/C5NJ00164A
_journal_volume 39
_journal_year 2015
_chemical_formula_moiety 'C7 H3 N O6 V, C3 H5 N2'
_chemical_formula_sum 'C10 H8 N3 O6 V'
_chemical_formula_weight 317.13
_chemical_name_systematic
;
 ?
;
_space_group_IT_number 5
_symmetry_cell_setting monoclinic
_symmetry_space_group_name_Hall 'C 2y'
_symmetry_space_group_name_H-M 'C 1 2 1'
_atom_sites_solution_hydrogens geom
_atom_sites_solution_primary direct
_atom_sites_solution_secondary difmap
_audit_creation_method SHELXL-97
_cell_angle_alpha 90.00
_cell_angle_beta 129.421(17)
_cell_angle_gamma 90.00
_cell_formula_units_Z 2
_cell_length_a 9.3492(9)
_cell_length_b 12.4260(5)
_cell_length_c 6.4360(7)
_cell_measurement_reflns_used 2314
_cell_measurement_temperature 293(2)
_cell_measurement_theta_max 30.0782
_cell_measurement_theta_min 3.2561
_cell_volume 577.59(17)
_computing_cell_refinement 'CrysAlis PRO (Agilent, 2011)'
_computing_data_collection 'CrysAlis PRO (Agilent, 2011)'
_computing_data_reduction 'CrysAlis PRO (Agilent, 2011)'
_computing_molecular_graphics 'ORTEP-3 for Windows version 2.02 (Farrugia, 2008)'
_computing_publication_material 'WinGX publication routines (Farrugia, 1999)'
_computing_structure_refinement 'SHELXL-97 (Sheldrick, 2008)'
_computing_structure_solution 'SIR97 (Altomare et al., 1999)'
_diffrn_ambient_temperature 293(2)
_diffrn_detector_area_resol_mean 10.4933
_diffrn_measured_fraction_theta_full 1.000
_diffrn_measured_fraction_theta_max 1.000
_diffrn_measurement_device_type 'SuperNova, Dual, Cu at zero, Atlas'
_diffrn_measurement_method '\w scans'
_diffrn_radiation_monochromator Mirror
_diffrn_radiation_source 'SuperNova (Mo) X-ray Source'
_diffrn_radiation_type MoK\a
_diffrn_radiation_wavelength 0.71073
_diffrn_reflns_av_R_equivalents 0.0191
_diffrn_reflns_av_sigmaI/netI 0.0304
_diffrn_reflns_limit_h_max 12
_diffrn_reflns_limit_h_min -11
_diffrn_reflns_limit_k_max 16
_diffrn_reflns_limit_k_min -16
_diffrn_reflns_limit_l_max 8
_diffrn_reflns_limit_l_min -8
_diffrn_reflns_number 2819
_diffrn_reflns_theta_full 27.47
_diffrn_reflns_theta_max 27.47
_diffrn_reflns_theta_min 3.26
_exptl_absorpt_coefficient_mu 0.891
_exptl_absorpt_correction_T_max 0.7759
_exptl_absorpt_correction_T_min 0.7759
_exptl_absorpt_correction_type multi-scan
_exptl_absorpt_process_details '(CrysAlis PRO; Agilent, 2011)'
_exptl_crystal_colour colorless
_exptl_crystal_density_diffrn 1.823
_exptl_crystal_density_method 'not measured'
_exptl_crystal_description prism
_exptl_crystal_F_000 320
_exptl_crystal_size_max 0.30
_exptl_crystal_size_mid 0.30
_exptl_crystal_size_min 0.30
_refine_diff_density_max 0.246
_refine_diff_density_min -0.308
_refine_diff_density_rms 0.074
_refine_ls_abs_structure_details 'Flack H D (1983), Acta Cryst. A39, 876-881'
_refine_ls_abs_structure_Flack 0.018(19)
_refine_ls_extinction_method none
_refine_ls_goodness_of_fit_ref 1.102
_refine_ls_hydrogen_treatment constr
_refine_ls_matrix_type full
_refine_ls_number_parameters 93
_refine_ls_number_reflns 1292
_refine_ls_number_restraints 1
_refine_ls_restrained_S_all 1.101
_refine_ls_R_factor_all 0.0232
_refine_ls_R_factor_gt 0.0226
_refine_ls_shift/su_max 0.000
_refine_ls_shift/su_mean 0.000
_refine_ls_structure_factor_coef Fsqd
_refine_ls_weighting_details 'calc w=1/[\s^2^(Fo^2^)+(0.0253P)^2^+0.0555P] where P=(Fo^2^+2Fc^2^)/3'
_refine_ls_weighting_scheme calc
_refine_ls_wR_factor_gt 0.0535
_refine_ls_wR_factor_ref 0.0548
_reflns_number_gt 1272
_reflns_number_total 1292
_reflns_threshold_expression >2\s(I)
_cod_data_source_file c5nj00164a3.cif
_cod_data_source_block 5
_cod_depositor_comments 'Adding full bibliography for 7054735--7054745.cif.'
_cod_original_cell_volume 577.59(9)
_cod_original_sg_symbol_H-M 'C 2'
_cod_database_code 7054745

loop_
_symmetry_equiv_pos_as_xyz
'x, y, z'
'-x, y, -z'
'x+1/2, y+1/2, z'
'-x+1/2, y+1/2, -z'

loop_
_atom_site_label
_atom_site_type_symbol
_atom_site_fract_x
_atom_site_fract_y
_atom_site_fract_z
_atom_site_U_iso_or_equiv
_atom_site_adp_type
_atom_site_occupancy
_atom_site_symmetry_multiplicity
_atom_site_calc_flag
_atom_site_refinement_flags
V1 V 0.5000 0.14543(2) 1.0000 0.02520(12) Uani 1 2 d S
N1 N 0.5000 0.31297(16) 1.0000 0.0200(4) Uani 1 2 d S
N2 N 0.9326(2) 0.39751(14) 0.5847(3) 0.0283(4) Uani 1 1 d .
H2N H 0.8808 0.4193 0.6495 0.042 Uiso 1 1 calc R
O3 O 0.3370(2) 0.07104(13) 0.7527(3) 0.0432(4) Uani 1 1 d .
O1 O 0.6243(2) 0.18666(11) 0.8522(3) 0.0297(3) Uani 1 1 d .
O2 O 0.7290(2) 0.31542(12) 0.7373(3) 0.0373(4) Uani 1 1 d .
C1 C 0.6507(2) 0.28598(14) 0.8216(4) 0.0241(4) Uani 1 1 d .
C2 C 0.5735(2) 0.36507(14) 0.9069(3) 0.0213(4) Uani 1 1 d .
C3 C 0.5752(3) 0.47550(16) 0.9012(4) 0.0295(4) Uani 1 1 d .
H3 H 0.6249 0.5119 0.8337 0.035 Uiso 1 1 calc R
C4 C 0.5000 0.5315(2) 1.0000 0.0342(6) Uani 1 2 d S
H4 H 0.5000 0.6063 1.0000 0.041 Uiso 1 2 calc SR
C5 C 1.0000 0.4605(2) 0.5000 0.0312(6) Uani 1 2 d S
H5 H 1.0000 0.5353 0.5000 0.037 Uiso 1 2 calc SR
C6 C 0.9580(3) 0.29272(17) 0.5533(4) 0.0316(4) Uani 1 1 d .
H6 H 0.9232 0.2326 0.5978 0.038 Uiso 1 1 calc R

loop_
_atom_site_aniso_label
_atom_site_aniso_U_11
_atom_site_aniso_U_22
_atom_site_aniso_U_33
_atom_site_aniso_U_23
_atom_site_aniso_U_13
_atom_site_aniso_U_12
V1 0.0345(2) 0.01688(18) 0.0411(2) 0.000 0.0320(2) 0.000
N1 0.0234(10) 0.0180(10) 0.0267(10) 0.000 0.0197(9) 0.000
N2 0.0299(8) 0.0364(9) 0.0309(8) -0.0033(7) 0.0251(8) -0.0002(7)
O3 0.0530(9) 0.0360(8) 0.0655(10) -0.0221(8) 0.0492(9) -0.0184(8)
O1 0.0414(7) 0.0236(6) 0.0452(8) -0.0010(6) 0.0374(7) 0.0015(6)
O2 0.0473(9) 0.0391(9) 0.0541(8) -0.0010(7) 0.0456(8) -0.0038(7)
C1 0.0257(9) 0.0243(9) 0.0300(9) -0.0015(8) 0.0212(8) -0.0017(7)
C2 0.0221(8) 0.0238(9) 0.0240(8) -0.0005(7) 0.0174(7) -0.0025(7)
C3 0.0361(10) 0.0260(9) 0.0373(10) 0.0016(8) 0.0285(9) -0.0035(8)
C4 0.0455(16) 0.0188(13) 0.0485(17) 0.000 0.0348(15) 0.000
C5 0.0325(13) 0.0296(15) 0.0332(14) 0.000 0.0217(13) 0.000
C6 0.0341(10) 0.0320(10) 0.0346(10) 0.0023(9) 0.0246(9) -0.0031(9)

loop_
_atom_type_symbol
_atom_type_description
_atom_type_scat_dispersion_real
_atom_type_scat_dispersion_imag
_atom_type_scat_source
C C 0.0033 0.0016 'International Tables Vol C Tables 4.2.6.8 and 6.1.1.4'
H H 0.0000 0.0000 'International Tables Vol C Tables 4.2.6.8 and 6.1.1.4'
N N 0.0061 0.0033 'International Tables Vol C Tables 4.2.6.8 and 6.1.1.4'
O O 0.0106 0.0060 'International Tables Vol C Tables 4.2.6.8 and 6.1.1.4'
V V 0.3005 0.5294 'International Tables Vol C Tables 4.2.6.8 and 6.1.1.4'

loop_
_geom_angle_atom_site_label_1
_geom_angle_atom_site_label_2
_geom_angle_atom_site_label_3
_geom_angle
_geom_angle_site_symmetry_1
_geom_angle_site_symmetry_3
O3 V1 O3 110.48(13) . 2_657
O3 V1 O1 98.53(7) . .
O3 V1 O1 98.44(7) 2_657 .
O3 V1 O1 98.44(7) . 2_657
O3 V1 O1 98.53(7) 2_657 2_657
O1 V1 O1 150.01(8) . 2_657
O3 V1 N1 124.76(7) . .
O3 V1 N1 124.76(7) 2_657 .
O1 V1 N1 75.01(4) . .
O1 V1 N1 75.01(4) 2_657 .
C2 N1 C2 121.8(2) . 2_657
C2 N1 V1 119.10(10) . .
C2 N1 V1 119.10(10) 2_657 .
C5 N2 C6 109.40(17) . .
C5 N2 H2N 125.3 . .
C6 N2 H2N 125.3 . .
C1 O1 V1 123.01(11) . .
O2 C1 O1 125.57(17) . .
O2 C1 C2 121.95(17) . .
O1 C1 C2 112.47(15) . .
N1 C2 C3 121.09(17) . .
N1 C2 C1 110.39(15) . .
C3 C2 C1 128.50(16) . .
C2 C3 C4 117.87(18) . .
C2 C3 H3 121.1 . .
C4 C3 H3 121.1 . .
C3 C4 C3 120.3(2) 2_657 .
C3 C4 H4 119.9 2_657 .
C3 C4 H4 119.9 . .
N2 C5 N2 107.3(2) 2_756 .
N2 C5 H5 126.4 2_756 .
N2 C5 H5 126.4 . .
C6 C6 N2 106.97(10) 2_756 .
C6 C6 H6 126.5 2_756 .
N2 C6 H6 126.5 . .

loop_
_geom_bond_atom_site_label_1
_geom_bond_atom_site_label_2
_geom_bond_distance
_geom_bond_site_symmetry_2
V1 O3 1.6214(15) .
V1 O3 1.6214(15) 2_657
V1 O1 1.9802(13) .
V1 O1 1.9802(13) 2_657
V1 N1 2.082(2) .
N1 C2 1.3312(19) .
N1 C2 1.3312(19) 2_657
N2 C5 1.320(2) .
N2 C6 1.361(3) .
N2 H2N 0.8600 .
O1 C1 1.298(2) .
O2 C1 1.213(2) .
C1 C2 1.514(2) .
C2 C3 1.373(3) .
C3 C4 1.397(2) .
C3 H3 0.9300 .
C4 C3 1.397(2) 2_657
C4 H4 0.9300 .
C5 N2 1.320(2) 2_756
C5 H5 0.9300 .
C6 C6 1.331(4) 2_756
C6 H6 0.9300 .

loop_
_geom_hbond_atom_site_label_D
_geom_hbond_atom_site_label_H
_geom_hbond_atom_site_label_A
_geom_hbond_distance_DH
_geom_hbond_distance_HA
_geom_hbond_distance_DA
_geom_hbond_angle_DHA
_geom_hbond_site_symmetry_A
N2 H2N O3 0.86 2.12 2.801(2) 135.3 3
N2 H2N O2 0.86 2.24 2.829(2) 125.7 .

loop_
_geom_torsion_atom_site_label_1
_geom_torsion_atom_site_label_2
_geom_torsion_atom_site_label_3
_geom_torsion_atom_site_label_4
_geom_torsion
_geom_torsion_site_symmetry_1
_geom_torsion_site_symmetry_4
O3 V1 N1 C2 -89.21(10) . .
O3 V1 N1 C2 90.79(10) 2_657 .
O1 V1 N1 C2 0.85(9) . .
O1 V1 N1 C2 -179.15(9) 2_657 .
O3 V1 N1 C2 90.79(10) . 2_657
O3 V1 N1 C2 -89.21(10) 2_657 2_657
O1 V1 N1 C2 -179.15(9) . 2_657
O1 V1 N1 C2 0.85(9) 2_657 2_657
O3 V1 O1 C1 123.96(16) . .
O3 V1 O1 C1 -123.71(16) 2_657 .
O1 V1 O1 C1 0.14(14) 2_657 .
N1 V1 O1 C1 0.14(14) . .
V1 O1 C1 O2 178.46(14) . .
V1 O1 C1 C2 -0.9(2) . .
C2 N1 C2 C3 -0.50(13) 2_657 .
V1 N1 C2 C3 179.50(13) . .
C2 N1 C2 C1 178.51(15) 2_657 .
V1 N1 C2 C1 -1.49(15) . .
O2 C1 C2 N1 -177.91(15) . .
O1 C1 C2 N1 1.5(2) . .
O2 C1 C2 C3 1.0(3) . .
O1 C1 C2 C3 -179.58(18) . .
N1 C2 C3 C4 1.0(3) . .
C1 C2 C3 C4 -177.85(14) . .
C2 C3 C4 C3 -0.46(12) . 2_657
C6 N2 C5 N2 0.06(10) . 2_756
C5 N2 C6 C6 -0.2(3) . 2_756
